data_2228757
loop_
_publ_author_name
'Gu, Wei-Jin'
'Zhuang, Jin'
'Jiang, Yu-Liang'
'Wang, Bing-Xiang'

_publ_section_title
;
 Diethyl indolizine-1,3-dicarboxylate
;
_journal_coeditor_code IM2246
_journal_issue 1
_journal_name_full 'Acta Crystallographica Section E'
_journal_page_first o123
_journal_paper_doi 10.1107/S1600536810050919
_journal_volume 67
_journal_year 2011
_chemical_formula_iupac 'C14 H15 N O4'
_chemical_formula_moiety 'C14 H15 N O4'
_chemical_formula_sum 'C14 H15 N O4'
_chemical_formula_weight 261.27
_chemical_name_systematic
;
Diethyl indolizine-1,3-dicarboxylate
;
_space_group_IT_number 14
_symmetry_cell_setting monoclinic
_symmetry_space_group_name_Hall '-P 2ybc'
_symmetry_space_group_name_H-M 'P 1 21/c 1'
_atom_sites_solution_hydrogens geom
_atom_sites_solution_primary direct
_atom_sites_solution_secondary difmap
_audit_creation_method SHELXL-97
_cell_angle_alpha 90.00
_cell_angle_beta 101.770(3)
_cell_angle_gamma 90.00
_cell_formula_units_Z 4
_cell_length_a 7.941(2)
_cell_length_b 19.700(4)
_cell_length_c 8.622(2)
_cell_measurement_reflns_used 1756
_cell_measurement_temperature 291(2)
_cell_measurement_theta_max 22.72
_cell_measurement_theta_min 2.62
_cell_volume 1320.4(5)
_computing_cell_refinement 'SAINT (Bruker, 2000)'
_computing_data_collection 'SMART (Bruker, 2000)'
_computing_data_reduction 'SAINT (Bruker, 2000)'
_computing_molecular_graphics 'SHELXTL (Sheldrick, 2008)'
_computing_publication_material 'SHELXTL (Sheldrick, 2008)'
_computing_structure_refinement 'SHELXL97 (Sheldrick, 2008)'
_computing_structure_solution 'SHELXS97 (Sheldrick, 2008)'
_diffrn_ambient_temperature 291(2)
_diffrn_measured_fraction_theta_full 0.976
_diffrn_measured_fraction_theta_max 0.976
_diffrn_measurement_device_type 'Bruker SMART APEX CCD'
_diffrn_measurement_method 'phi and omega scans'
_diffrn_radiation_monochromator graphite
_diffrn_radiation_source 'sealed tube'
_diffrn_radiation_type MoK\a
_diffrn_radiation_wavelength 0.71073
_diffrn_reflns_av_R_equivalents 0.0393
_diffrn_reflns_av_sigmaI/netI 0.0401
_diffrn_reflns_limit_h_max 9
_diffrn_reflns_limit_h_min -9
_diffrn_reflns_limit_k_max 23
_diffrn_reflns_limit_k_min -23
_diffrn_reflns_limit_l_max 10
_diffrn_reflns_limit_l_min -10
_diffrn_reflns_number 7930
_diffrn_reflns_theta_full 25.50
_diffrn_reflns_theta_max 25.50
_diffrn_reflns_theta_min 2.62
_exptl_absorpt_coefficient_mu 0.097
_exptl_absorpt_correction_T_max 0.9771
_exptl_absorpt_correction_T_min 0.9715
_exptl_absorpt_correction_type multi-scan
_exptl_absorpt_process_details '(SADABS; Bruker, 2000)'
_exptl_crystal_colour Colorless
_exptl_crystal_density_diffrn 1.314
_exptl_crystal_density_method 'not measured'
_exptl_crystal_description block
_exptl_crystal_F_000 552
_exptl_crystal_size_max 0.30
_exptl_crystal_size_mid 0.26
_exptl_crystal_size_min 0.24
_refine_diff_density_max 0.172
_refine_diff_density_min -0.237
_refine_ls_extinction_method none
_refine_ls_goodness_of_fit_ref 1.049
_refine_ls_hydrogen_treatment constr
_refine_ls_matrix_type full
_refine_ls_number_parameters 174
_refine_ls_number_reflns 2400
_refine_ls_number_restraints 0
_refine_ls_restrained_S_all 1.049
_refine_ls_R_factor_all 0.0843
_refine_ls_R_factor_gt 0.0500
_refine_ls_shift/su_max 0.000
_refine_ls_shift/su_mean 0.000
_refine_ls_structure_factor_coef Fsqd
_refine_ls_weighting_details 'calc w=1/[\s^2^(Fo^2^)+(0.04P)^2^+0.33P] where P=(Fo^2^+2Fc^2^)/3'
_refine_ls_weighting_scheme calc
_refine_ls_wR_factor_gt 0.1055
_refine_ls_wR_factor_ref 0.1156
_reflns_number_gt 1567
_reflns_number_total 2400
_reflns_threshold_expression I>2sigma(I)
_cod_data_source_file im2246.cif
_cod_data_source_block I
_cod_original_cell_volume 1320.5(5)
_cod_original_sg_symbol_H-M 'P 21/c'
_cod_database_code 2228757
_cod_database_fobs_code 2228757

loop_
_symmetry_equiv_pos_as_xyz
'x, y, z'
'-x, y+1/2, -z+1/2'
'-x, -y, -z'
'x, -y-1/2, z-1/2'

loop_
_atom_site_type_symbol
_atom_site_label
_atom_site_fract_x
_atom_site_fract_y
_atom_site_fract_z
_atom_site_U_iso_or_equiv
_atom_site_adp_type
_atom_site_calc_flag
_atom_site_refinement_flags
_atom_site_occupancy
_atom_site_disorder_assembly
_atom_site_disorder_group
C C1 0.3394(3) 0.57688(11) 0.8498(3) 0.0612(6) Uani d . 1 . .
H H1 0.4111 0.5441 0.9062 0.073 Uiso calc R 1 . .
C C2 0.3039(3) 0.63422(12) 0.9219(3) 0.0693(7) Uani d . 1 . .
H H2 0.3508 0.6409 1.0288 0.083 Uiso calc R 1 . .
C C3 0.1963(3) 0.68414(12) 0.8365(3) 0.0690(7) Uani d . 1 . .
H H3 0.1732 0.7237 0.8871 0.083 Uiso calc R 1 . .
C C4 0.1266(3) 0.67502(11) 0.6820(3) 0.0599(6) Uani d . 1 . .
H H4 0.0555 0.7082 0.6263 0.072 Uiso calc R 1 . .
C C5 0.1613(3) 0.61567(9) 0.6055(3) 0.0468(5) Uani d . 1 . .
C C6 0.1093(3) 0.59243(10) 0.4502(3) 0.0524(6) Uani d . 1 . .
C C7 0.1841(3) 0.52881(10) 0.4431(3) 0.0552(6) Uani d . 1 . .
H H7 0.1701 0.5015 0.3534 0.066 Uiso calc R 1 . .
C C8 0.2815(3) 0.51264(10) 0.5885(3) 0.0526(6) Uani d . 1 . .
C C9 -0.0036(3) 0.62911(11) 0.3236(3) 0.0579(6) Uani d . 1 . .
C C10 -0.1463(3) 0.62404(12) 0.0531(3) 0.0710(7) Uani d . 1 . .
H H10A -0.0954 0.6662 0.0268 0.085 Uiso calc R 1 . .
H H10B -0.2587 0.6339 0.0752 0.085 Uiso calc R 1 . .
C C11 -0.1616(4) 0.57481(13) -0.0806(3) 0.0770(8) Uani d . 1 . .
H H11A -0.0491 0.5640 -0.0982 0.116 Uiso calc R 1 . .
H H11B -0.2291 0.5946 -0.1748 0.116 Uiso calc R 1 . .
H H11C -0.2166 0.5341 -0.0549 0.116 Uiso calc R 1 . .
C C12 0.3783(3) 0.45130(11) 0.6400(3) 0.0573(6) Uani d . 1 . .
C C13 0.4462(3) 0.34094(11) 0.5611(3) 0.0698(7) Uani d . 1 . .
H H13A 0.4010 0.3188 0.6445 0.084 Uiso calc R 1 . .
H H13B 0.5689 0.3476 0.5979 0.084 Uiso calc R 1 . .
C C14 0.4129(4) 0.29840(12) 0.4151(4) 0.0864(9) Uani d . 1 . .
H H14A 0.2911 0.2926 0.3791 0.130 Uiso calc R 1 . .
H H14B 0.4662 0.2548 0.4382 0.130 Uiso calc R 1 . .
H H14C 0.4598 0.3204 0.3340 0.130 Uiso calc R 1 . .
N N1 0.2678(2) 0.56704(9) 0.6903(2) 0.0575(5) Uani d . 1 . .
O O1 -0.0371(2) 0.59243(8) 0.1895(2) 0.0692(5) Uani d . 1 . .
O O2 -0.0599(2) 0.68564(8) 0.3343(2) 0.0728(5) Uani d . 1 . .
O O3 0.3616(2) 0.40572(7) 0.52177(19) 0.0630(5) Uani d . 1 . .
O O4 0.4634(2) 0.44071(8) 0.7710(2) 0.0758(5) Uani d . 1 . .

loop_
_atom_site_aniso_label
_atom_site_aniso_U_11
_atom_site_aniso_U_22
_atom_site_aniso_U_33
_atom_site_aniso_U_12
_atom_site_aniso_U_13
_atom_site_aniso_U_23
C1 0.0625(16) 0.0608(14) 0.0556(16) -0.0007(12) 0.0013(13) 0.0057(12)
C2 0.0755(18) 0.0710(15) 0.0570(16) -0.0005(13) 0.0032(14) -0.0028(13)
C3 0.0789(19) 0.0591(14) 0.0676(19) 0.0047(13) 0.0114(15) -0.0030(13)
C4 0.0610(15) 0.0529(12) 0.0648(17) 0.0031(11) 0.0105(13) 0.0059(11)
C5 0.0422(12) 0.0446(11) 0.0532(14) -0.0059(9) 0.0090(11) 0.0060(10)
C6 0.0486(14) 0.0472(11) 0.0598(16) -0.0025(10) 0.0070(12) 0.0078(10)
C7 0.0547(14) 0.0504(12) 0.0578(16) -0.0045(10) 0.0052(12) 0.0025(11)
C8 0.0512(14) 0.0471(11) 0.0569(15) -0.0010(10) 0.0050(12) 0.0060(10)
C9 0.0558(15) 0.0535(13) 0.0628(17) -0.0068(11) 0.0080(13) 0.0096(12)
C10 0.0721(18) 0.0696(15) 0.0657(18) 0.0119(13) 0.0011(14) 0.0191(13)
C11 0.0823(19) 0.0765(16) 0.0643(18) -0.0001(14) -0.0039(14) 0.0078(14)
C12 0.0528(15) 0.0543(13) 0.0637(17) -0.0017(11) 0.0097(13) 0.0081(12)
C13 0.0644(16) 0.0550(13) 0.089(2) 0.0107(12) 0.0126(15) 0.0112(13)
C14 0.084(2) 0.0547(14) 0.115(3) 0.0083(13) 0.0095(18) -0.0047(15)
N1 0.0557(12) 0.0539(10) 0.0606(13) -0.0007(9) 0.0066(10) 0.0058(10)
O1 0.0786(12) 0.0619(9) 0.0586(11) 0.0126(8) -0.0062(9) 0.0075(8)
O2 0.0819(12) 0.0518(9) 0.0797(13) 0.0090(8) 0.0048(10) 0.0100(8)
O3 0.0681(11) 0.0469(8) 0.0696(11) 0.0067(7) 0.0036(9) 0.0061(8)
O4 0.0801(13) 0.0756(11) 0.0644(12) 0.0177(9) -0.0023(10) 0.0116(9)

loop_
_atom_type_symbol
_atom_type_description
_atom_type_scat_dispersion_real
_atom_type_scat_dispersion_imag
_atom_type_scat_source
C C 0.0033 0.0016 'International Tables Vol C Tables 4.2.6.8 and 6.1.1.4'
H H 0.0000 0.0000 'International Tables Vol C Tables 4.2.6.8 and 6.1.1.4'
N N 0.0061 0.0033 'International Tables Vol C Tables 4.2.6.8 and 6.1.1.4'
O O 0.0106 0.0060 'International Tables Vol C Tables 4.2.6.8 and 6.1.1.4'

loop_
_geom_angle_atom_site_label_1
_geom_angle_atom_site_label_2
_geom_angle_atom_site_label_3
_geom_angle_site_symmetry_1
_geom_angle_site_symmetry_3
_geom_angle
_geom_angle_publ_flag
C2 C1 N1 . . 119.5(2) ?
C2 C1 H1 . . 120.3 ?
N1 C1 H1 . . 120.3 ?
C1 C2 C3 . . 120.4(2) ?
C1 C2 H2 . . 119.8 ?
C3 C2 H2 . . 119.8 ?
C4 C3 C2 . . 120.5(2) ?
C4 C3 H3 . . 119.8 ?
C2 C3 H3 . . 119.8 ?
C3 C4 C5 . . 119.9(2) ?
C3 C4 H4 . . 120.1 ?
C5 C4 H4 . . 120.1 ?
N1 C5 C6 . . 108.02(18) ?
N1 C5 C4 . . 119.2(2) ?
C6 C5 C4 . . 132.8(2) ?
C7 C6 C5 . . 107.0(2) ?
C7 C6 C9 . . 128.1(2) ?
C5 C6 C9 . . 125.0(2) ?
C8 C7 C6 . . 109.6(2) ?
C8 C7 H7 . . 125.2 ?
C6 C7 H7 . . 125.2 ?
C7 C8 N1 . . 107.08(18) ?
C7 C8 C12 . . 129.7(2) ?
N1 C8 C12 . . 123.2(2) ?
O2 C9 O1 . . 123.3(2) ?
O2 C9 C6 . . 125.5(2) ?
O1 C9 C6 . . 111.2(2) ?
O1 C10 C11 . . 106.8(2) ?
O1 C10 H10A . . 110.4 ?
C11 C10 H10A . . 110.4 ?
O1 C10 H10B . . 110.4 ?
C11 C10 H10B . . 110.4 ?
H10A C10 H10B . . 108.6 ?
C10 C11 H11A . . 109.5 ?
C10 C11 H11B . . 109.5 ?
H11A C11 H11B . . 109.5 ?
C10 C11 H11C . . 109.5 ?
H11A C11 H11C . . 109.5 ?
H11B C11 H11C . . 109.5 ?
O4 C12 O3 . . 122.9(2) ?
O4 C12 C8 . . 126.1(2) ?
O3 C12 C8 . . 111.1(2) ?
O3 C13 C14 . . 107.7(2) ?
O3 C13 H13A . . 110.2 ?
C14 C13 H13A . . 110.2 ?
O3 C13 H13B . . 110.2 ?
C14 C13 H13B . . 110.2 ?
H13A C13 H13B . . 108.5 ?
C13 C14 H14A . . 109.5 ?
C13 C14 H14B . . 109.5 ?
H14A C14 H14B . . 109.5 ?
C13 C14 H14C . . 109.5 ?
H14A C14 H14C . . 109.5 ?
H14B C14 H14C . . 109.5 ?
C5 N1 C1 . . 120.57(19) ?
C5 N1 C8 . . 108.35(18) ?
C1 N1 C8 . . 131.08(19) ?
C9 O1 C10 . . 116.56(18) ?
C12 O3 C13 . . 116.16(19) ?

loop_
_geom_bond_atom_site_label_1
_geom_bond_atom_site_label_2
_geom_bond_site_symmetry_2
_geom_bond_distance
_geom_bond_publ_flag
C1 C2 . 1.346(3) ?
C1 N1 . 1.390(3) ?
C1 H1 . 0.9300 ?
C2 C3 . 1.408(3) ?
C2 H2 . 0.9300 ?
C3 C4 . 1.346(3) ?
C3 H3 . 0.9300 ?
C4 C5 . 1.397(3) ?
C4 H4 . 0.9300 ?
C5 N1 . 1.384(3) ?
C5 C6 . 1.395(3) ?
C6 C7 . 1.394(3) ?
C6 C9 . 1.455(3) ?
C7 C8 . 1.369(3) ?
C7 H7 . 0.9300 ?
C8 N1 . 1.404(3) ?
C8 C12 . 1.452(3) ?
C9 O2 . 1.211(3) ?
C9 O1 . 1.344(3) ?
C10 O1 . 1.451(3) ?
C10 C11 . 1.492(3) ?
C10 H10A . 0.9700 ?
C10 H10B . 0.9700 ?
C11 H11A . 0.9600 ?
C11 H11B . 0.9600 ?
C11 H11C . 0.9600 ?
C12 O4 . 1.210(3) ?
C12 O3 . 1.344(3) ?
C13 O3 . 1.450(2) ?
C13 C14 . 1.490(3) ?
C13 H13A . 0.9700 ?
C13 H13B . 0.9700 ?
C14 H14A . 0.9600 ?
C14 H14B . 0.9600 ?
C14 H14C . 0.9600 ?

loop_
_geom_hbond_atom_site_label_D
_geom_hbond_atom_site_label_H
_geom_hbond_atom_site_label_A
_geom_hbond_site_symmetry_A
_geom_hbond_distance_DH
_geom_hbond_distance_HA
_geom_hbond_distance_DA
_geom_hbond_angle_DHA
C2 H2 O4 3_667 0.93 2.59 3.257(3) 129
C3 H3 O2 4_576 0.93 2.55 3.272(3) 135

loop_
_geom_torsion_atom_site_label_1
_geom_torsion_atom_site_label_2
_geom_torsion_atom_site_label_3
_geom_torsion_atom_site_label_4
_geom_torsion_site_symmetry_1
_geom_torsion_site_symmetry_2
_geom_torsion_site_symmetry_3
_geom_torsion_site_symmetry_4
_geom_torsion
_geom_torsion_publ_flag
N1 C1 C2 C3 . . . . -0.4(4) ?
C1 C2 C3 C4 . . . . 0.4(4) ?
C2 C3 C4 C5 . . . . -0.1(4) ?
C3 C4 C5 N1 . . . . -0.2(3) ?
C3 C4 C5 C6 . . . . -179.9(2) ?
N1 C5 C6 C7 . . . . 0.7(2) ?
C4 C5 C6 C7 . . . . -179.5(2) ?
N1 C5 C6 C9 . . . . -179.89(19) ?
C4 C5 C6 C9 . . . . -0.2(4) ?
C5 C6 C7 C8 . . . . -0.6(2) ?
C9 C6 C7 C8 . . . . -179.9(2) ?
C6 C7 C8 N1 . . . . 0.2(2) ?
C6 C7 C8 C12 . . . . 177.7(2) ?
C7 C6 C9 O2 . . . . -176.9(2) ?
C5 C6 C9 O2 . . . . 3.9(4) ?
C7 C6 C9 O1 . . . . 2.2(3) ?
C5 C6 C9 O1 . . . . -177.01(19) ?
C7 C8 C12 O4 . . . . 179.3(2) ?
N1 C8 C12 O4 . . . . -3.5(4) ?
C7 C8 C12 O3 . . . . -1.1(3) ?
N1 C8 C12 O3 . . . . 176.12(18) ?
C6 C5 N1 C1 . . . . 179.92(18) ?
C4 C5 N1 C1 . . . . 0.1(3) ?
C6 C5 N1 C8 . . . . -0.6(2) ?
C4 C5 N1 C8 . . . . 179.61(18) ?
C2 C1 N1 C5 . . . . 0.2(3) ?
C2 C1 N1 C8 . . . . -179.2(2) ?
C7 C8 N1 C5 . . . . 0.3(2) ?
C12 C8 N1 C5 . . . . -177.48(19) ?
C7 C8 N1 C1 . . . . 179.6(2) ?
C12 C8 N1 C1 . . . . 1.9(3) ?
O2 C9 O1 C10 . . . . 0.2(3) ?
C6 C9 O1 C10 . . . . -178.95(19) ?
C11 C10 O1 C9 . . . . 178.84(19) ?
O4 C12 O3 C13 . . . . 2.4(3) ?
C8 C12 O3 C13 . . . . -177.22(18) ?
C14 C13 O3 C12 . . . . -179.72(19) ?

loop_
_cod_related_entry_id
_cod_related_entry_database
_cod_related_entry_code
1 ChemSpider 9098544
